data_4514709
loop_
_publ_author_name
'Liu, Jianguo'
'Chen, Jia-Yi'
'Jia, Mengjing'
'Ming, Bangrong'
'Jia, Jiong'
'Liao, Rong-Zhen'
'Tung, Chen-Ho'
'Wang, Wenguang'

_publ_section_title
;
 Ni--O Cooperation versus Nickel(II) Hydride in Catalytic Hydroboration of
 N-Heteroarenes
;
_journal_issue 5
_journal_name_full 'ACS Catalysis'
_journal_page_first 3849
_journal_paper_doi 10.1021/acscatal.8b05136
_journal_volume 9
_journal_year 2019
_chemical_formula_moiety 'C28 H29 Ni P S, C4 H8 O2'
_chemical_formula_sum 'C32 H37 Ni O2 P S'
_chemical_formula_weight 575.35
_space_group_crystal_system triclinic
_space_group_IT_number 2
_space_group_name_Hall '-P 1'
_space_group_name_H-M_alt 'P -1'
_symmetry_space_group_name_Hall '-P 1'
_symmetry_space_group_name_H-M 'P -1'
_atom_sites_solution_hydrogens geom
_audit_creation_date 2018-08-20
_audit_creation_method
;
Olex2 1.2
(compiled 2018.05.29 svn.r3508 for OlexSys, GUI svn.r5506)
;
_cell_angle_alpha 84.848(10)
_cell_angle_beta 88.901(9)
_cell_angle_gamma 62.929(13)
_cell_formula_units_Z 2
_cell_length_a 8.6245(11)
_cell_length_b 9.0612(12)
_cell_length_c 20.838(2)
_cell_measurement_reflns_used 3027
_cell_measurement_temperature 173.01(10)
_cell_measurement_theta_max 28.0810
_cell_measurement_theta_min 3.7040
_cell_volume 1443.8(3)
_computing_cell_refinement 'CrysAlisPro 1.171.39.30d (Rigaku OD, 2017)'
_computing_data_collection 'CrysAlisPro 1.171.39.30d (Rigaku OD, 2017)'
_computing_data_reduction 'CrysAlisPro 1.171.39.30d (Rigaku OD, 2017)'
_computing_molecular_graphics 'Olex2 (Dolomanov et al., 2009)'
_computing_publication_material 'Olex2 (Dolomanov et al., 2009)'
_computing_structure_refinement 'ShelXL (Sheldrick, 2015)'
_diffrn_ambient_environment N~2~
_diffrn_ambient_temperature 173.01(10)
_diffrn_detector 'CCD plate'
_diffrn_detector_type HyPix
_diffrn_measured_fraction_theta_full 0.993
_diffrn_measured_fraction_theta_max 0.781
_diffrn_measurement_details
;
List of Runs (angles in degrees, time in seconds):

  # Type    Start    End  Width  t~exp~   \w     \q     \k     \f   Frames
--------------------------------------------------------------------------
  1  \w     -2.00  76.00   2.00   60.00    --    5.49  77.00   0.00   39
  2  \w     37.00  77.00   2.00   60.00    --    5.49  77.00  60.00   20
  3  \w      8.00  50.00   2.00   60.00    --    5.49  77.00 150.00   21
  4  \w    -15.00  23.00   2.00   60.00    --    5.49  77.00  60.00   19
  5  \w     24.00  72.00   2.00   60.00    --    5.49  77.00 -90.00   24
  6  \w    -12.00  70.00   2.00   60.00    --    5.49  77.00-150.00   41
;
_diffrn_measurement_device 'four-circle diffractometer'
_diffrn_measurement_device_type 'XtaLAB Synergy, Dualflex, HyPix'
_diffrn_measurement_method '\w scans'
_diffrn_orient_matrix_type 'CrysAlisPro convention (1999,Acta A55,543-557)'
_diffrn_orient_matrix_UB_11 0.0789705000
_diffrn_orient_matrix_UB_12 -0.0034782000
_diffrn_orient_matrix_UB_13 0.0110548000
_diffrn_orient_matrix_UB_21 -0.0242216000
_diffrn_orient_matrix_UB_22 -0.0081056000
_diffrn_orient_matrix_UB_23 0.0323498000
_diffrn_orient_matrix_UB_31 0.0413828000
_diffrn_orient_matrix_UB_32 -0.0878337000
_diffrn_orient_matrix_UB_33 -0.0002977000
_diffrn_radiation_monochromator mirror
_diffrn_radiation_probe x-ray
_diffrn_radiation_type MoK\a
_diffrn_radiation_wavelength 0.71073
_diffrn_reflns_av_R_equivalents 0.1081
_diffrn_reflns_av_unetI/netI 0.1540
_diffrn_reflns_Laue_measured_fraction_full 0.993
_diffrn_reflns_Laue_measured_fraction_max 0.781
_diffrn_reflns_limit_h_max 11
_diffrn_reflns_limit_h_min -12
_diffrn_reflns_limit_k_max 12
_diffrn_reflns_limit_k_min -10
_diffrn_reflns_limit_l_max 29
_diffrn_reflns_limit_l_min -26
_diffrn_reflns_number 15598
_diffrn_reflns_point_group_measured_fraction_full 0.993
_diffrn_reflns_point_group_measured_fraction_max 0.781
_diffrn_reflns_theta_full 25.242
_diffrn_reflns_theta_max 30.656
_diffrn_reflns_theta_min 3.262
_diffrn_source 'micro-focus sealed X-ray tube'
_diffrn_source_type 'PhotonJet (Mo) X-ray Source'
_exptl_absorpt_coefficient_mu 0.827
_exptl_absorpt_correction_T_max 1.00000
_exptl_absorpt_correction_T_min 0.82144
_exptl_absorpt_correction_type multi-scan
_exptl_absorpt_process_details
;
CrysAlisPro 1.171.39.30d (Rigaku Oxford Diffraction, 2017)
Empirical absorption correction using spherical harmonics,
 implemented in SCALE3 ABSPACK scaling algorithm.
;
_exptl_crystal_colour yellow
_exptl_crystal_density_diffrn 1.323
_exptl_crystal_description block
_exptl_crystal_F_000 608
_exptl_crystal_size_max 0.09
_exptl_crystal_size_mid 0.08
_exptl_crystal_size_min 0.07
_refine_diff_density_max 0.792
_refine_diff_density_min -0.576
_refine_diff_density_rms 0.105
_refine_ls_extinction_method none
_refine_ls_goodness_of_fit_ref 1.023
_refine_ls_hydrogen_treatment constr
_refine_ls_matrix_type full
_refine_ls_number_parameters 339
_refine_ls_number_reflns 6978
_refine_ls_number_restraints 0
_refine_ls_restrained_S_all 1.023
_refine_ls_R_factor_all 0.1371
_refine_ls_R_factor_gt 0.0790
_refine_ls_shift/su_max 0.000
_refine_ls_shift/su_mean 0.000
_refine_ls_structure_factor_coef Fsqd
_refine_ls_weighting_details 'w=1/[\s^2^(Fo^2^)+(0.0493P)^2^] where P=(Fo^2^+2Fc^2^)/3'
_refine_ls_weighting_scheme calc
_refine_ls_wR_factor_gt 0.1384
_refine_ls_wR_factor_ref 0.1563
_reflns_Friedel_coverage 0.000
_reflns_number_gt 4434
_reflns_number_total 6978
_reflns_threshold_expression 'I > 2\s(I)'
_cod_data_source_file cs8b05136_si_002.cif
_cod_data_source_block 2
_cod_database_code 4514709
_shelxl_version_number 2013-4
_shelx_space_group_comment
;
The symmetry employed for this shelxl refinement is uniquely defined
by the following loop, which should always be used as a source of
symmetry information in preference to the above space-group names.
They are only intended as comments.
;
_reflns_odcompleteness_completeness 99.14
_reflns_odcompleteness_iscentric 1
_reflns_odcompleteness_theta 26.32
_olex2_refinement_description
;
1. Fixed Uiso
 At 1.2 times of:
  All C(H) groups, All C(H,H) groups
 At 1.5 times of:
  All C(H,H,H) groups
2.a Secondary CH2 refined with riding coordinates:
 C35(H35A,H35B), C33(H33A,H33B), C36(H36A,H36B), C34(H34A,H34B)
2.b Aromatic/amide H refined with riding coordinates:
 C18(H18), C24(H24), C21(H21), C15(H15), C28(H28), C22(H22), C20(H20),
 C13(H13), C14(H14), C27(H27), C26(H26), C19(H19), C25(H25), C12(H12)
2.c Idealised Me refined as rotating group:
 C8(H8A,H8B,H8C), C6(H6A,H6B,H6C), C7(H7A,H7B,H7C), C10(H10A,H10B,H10C),
 C9(H9A,H9B,H9C)
;
_olex2_submission_special_instructions 'No special instructions were received'
_oxdiff_exptl_absorpt_empirical_details
;
Empirical correction (ABSPACK) includes:
- Absorption correction using spherical harmonics
- Frame scaling
;
_oxdiff_exptl_absorpt_empirical_full_max 1.502
_oxdiff_exptl_absorpt_empirical_full_min 0.497

loop_
_space_group_symop_operation_xyz
'x, y, z'
'-x, -y, -z'

loop_
_atom_site_label
_atom_site_type_symbol
_atom_site_fract_x
_atom_site_fract_y
_atom_site_fract_z
_atom_site_U_iso_or_equiv
_atom_site_adp_type
_atom_site_occupancy
_atom_site_site_symmetry_order
_atom_site_calc_flag
_atom_site_refinement_flags_posn
Ni1 Ni 0.43023(6) 0.37382(7) 0.16544(3) 0.01931(16) Uani 1 1 d .
P1 P 0.37821(12) 0.48952(13) 0.25243(5) 0.0166(2) Uani 1 1 d .
S1 S 0.38950(14) 0.16776(14) 0.21020(5) 0.0267(3) Uani 1 1 d .
C16 C 0.3342(5) 0.3562(5) 0.31234(18) 0.0167(8) Uani 1 1 d .
C17 C 0.1840(5) 0.6881(5) 0.24583(18) 0.0183(8) Uani 1 1 d .
C18 C 0.0231(5) 0.6852(5) 0.24200(19) 0.0232(9) Uani 1 1 d .
H18 H 0.0194 0.5838 0.2464 0.028 Uiso 1 1 calc R
C2 C 0.6123(5) 0.3759(6) 0.09431(19) 0.0256(9) Uani 1 1 d .
C3 C 0.5397(5) 0.2736(6) 0.0780(2) 0.0271(10) Uani 1 1 d .
C11 C 0.3481(5) 0.2087(5) 0.2911(2) 0.0203(8) Uani 1 1 d .
C4 C 0.3509(5) 0.3797(6) 0.0684(2) 0.0282(10) Uani 1 1 d .
C24 C 0.5076(5) 0.6320(5) 0.3399(2) 0.0222(9) Uani 1 1 d .
H24 H 0.3925 0.7009 0.3494 0.027 Uiso 1 1 calc R
C21 C 0.0332(6) 0.9865(5) 0.2283(2) 0.0305(10) Uani 1 1 d .
H21 H 0.0362 1.0881 0.2233 0.037 Uiso 1 1 calc R
C15 C 0.2985(5) 0.3887(5) 0.3760(2) 0.0235(9) Uani 1 1 d .
H15 H 0.2896 0.4873 0.3895 0.028 Uiso 1 1 calc R
C28 C 0.7169(5) 0.4211(5) 0.2798(2) 0.0233(9) Uani 1 1 d .
H28 H 0.7430 0.3495 0.2475 0.028 Uiso 1 1 calc R
C23 C 0.5440(5) 0.5239(5) 0.29266(19) 0.0185(8) Uani 1 1 d .
C22 C 0.1873(5) 0.8407(5) 0.2386(2) 0.0234(9) Uani 1 1 d .
H22 H 0.2928 0.8449 0.2406 0.028 Uiso 1 1 calc R
C20 C -0.1248(6) 0.9829(6) 0.2254(2) 0.0324(10) Uani 1 1 d .
H20 H -0.2277 1.0816 0.2191 0.039 Uiso 1 1 calc R
C1 C 0.4728(6) 0.5384(6) 0.1003(2) 0.0309(10) Uani 1 1 d .
C13 C 0.2917(6) 0.1291(6) 0.3989(2) 0.0307(10) Uani 1 1 d .
H13 H 0.2788 0.0518 0.4281 0.037 Uiso 1 1 calc R
C14 C 0.2761(5) 0.2768(6) 0.4198(2) 0.0300(10) Uani 1 1 d .
H14 H 0.2510 0.2995 0.4625 0.036 Uiso 1 1 calc R
C27 C 0.8511(5) 0.4238(6) 0.3145(2) 0.0287(10) Uani 1 1 d .
H27 H 0.9663 0.3514 0.3065 0.034 Uiso 1 1 calc R
C26 C 0.8136(5) 0.5330(6) 0.3604(2) 0.0316(11) Uani 1 1 d .
H26 H 0.9035 0.5366 0.3830 0.038 Uiso 1 1 calc R
C19 C -0.1291(5) 0.8305(6) 0.2318(2) 0.0287(10) Uani 1 1 d .
H19 H -0.2349 0.8270 0.2293 0.034 Uiso 1 1 calc R
C5 C 0.3135(6) 0.5408(6) 0.0797(2) 0.0321(11) Uani 1 1 d .
C25 C 0.6411(5) 0.6389(6) 0.3734(2) 0.0295(10) Uani 1 1 d .
H25 H 0.6157 0.7139 0.4044 0.035 Uiso 1 1 calc R
C35 C 0.2919(6) -0.2348(6) 0.5268(2) 0.0359(11) Uani 1 1 d .
H35A H 0.3290 -0.3023 0.5677 0.043 Uiso 1 1 calc R
H35B H 0.3904 -0.2732 0.4984 0.043 Uiso 1 1 calc R
C8 C 0.6318(7) 0.0923(6) 0.0670(2) 0.0421(12) Uani 1 1 d .
H8A H 0.7423 0.0406 0.0896 0.063 Uiso 1 1 calc GR
H8B H 0.6497 0.0811 0.0217 0.063 Uiso 1 1 calc GR
H8C H 0.5622 0.0394 0.0826 0.063 Uiso 1 1 calc GR
C33 C -0.0416(7) -0.1548(7) 0.4044(2) 0.0404(12) Uani 1 1 d .
H33A H -0.0889 -0.2202 0.4291 0.049 Uiso 1 1 calc R
H33B H -0.0214 -0.1908 0.3612 0.049 Uiso 1 1 calc R
C6 C 0.4963(7) 0.6872(7) 0.1124(2) 0.0448(13) Uani 1 1 d .
H6A H 0.3860 0.7767 0.1219 0.067 Uiso 1 1 calc GR
H6B H 0.5424 0.7210 0.0748 0.067 Uiso 1 1 calc GR
H6C H 0.5758 0.6596 0.1483 0.067 Uiso 1 1 calc GR
C36 C 0.1469(6) -0.2564(6) 0.4978(2) 0.0376(11) Uani 1 1 d .
H36A H 0.1770 -0.3737 0.4994 0.045 Uiso 1 1 calc R
H36B H 0.0414 -0.2010 0.5217 0.045 Uiso 1 1 calc R
C7 C 0.8037(6) 0.3295(8) 0.1009(2) 0.0419(13) Uani 1 1 d .
H7A H 0.8233 0.3723 0.1387 0.063 Uiso 1 1 calc GR
H7B H 0.8386 0.3762 0.0636 0.063 Uiso 1 1 calc GR
H7C H 0.8706 0.2105 0.1045 0.063 Uiso 1 1 calc GR
C10 C 0.1393(6) 0.6920(7) 0.0748(2) 0.0462(13) Uani 1 1 d .
H10A H 0.0488 0.6581 0.0740 0.069 Uiso 1 1 calc GR
H10B H 0.1322 0.7604 0.0359 0.069 Uiso 1 1 calc GR
H10C H 0.1253 0.7540 0.1113 0.069 Uiso 1 1 calc GR
C9 C 0.2262(6) 0.3157(8) 0.0497(2) 0.0463(14) Uani 1 1 d .
H9A H 0.2468 0.2173 0.0771 0.069 Uiso 1 1 calc GR
H9B H 0.2437 0.2897 0.0057 0.069 Uiso 1 1 calc GR
H9C H 0.1087 0.3994 0.0544 0.069 Uiso 1 1 calc GR
C34 C 0.1716(6) -0.0242(6) 0.5992(2) 0.0379(11) Uani 1 1 d .
H34A H 0.2655 -0.0451 0.6292 0.045 Uiso 1 1 calc R
H34B H 0.1167 -0.0929 0.6146 0.045 Uiso 1 1 calc R
C12 C 0.3255(5) 0.0961(5) 0.3365(2) 0.0257(9) Uani 1 1 d .
H12 H 0.3339 -0.0028 0.3235 0.031 Uiso 1 1 calc R
O1 O 0.1200(4) -0.1863(5) 0.43309(15) 0.0398(8) Uani 1 1 d .
O2 O 0.2393(4) -0.0653(4) 0.53675(15) 0.0376(8) Uani 1 1 d .

loop_
_atom_site_aniso_label
_atom_site_aniso_U_11
_atom_site_aniso_U_22
_atom_site_aniso_U_33
_atom_site_aniso_U_23
_atom_site_aniso_U_13
_atom_site_aniso_U_12
Ni1 0.0180(3) 0.0212(3) 0.0195(3) -0.0033(2) 0.0016(2) -0.0095(2)
P1 0.0165(5) 0.0139(5) 0.0195(5) -0.0011(4) 0.0005(4) -0.0072(4)
S1 0.0342(6) 0.0225(6) 0.0281(6) -0.0074(5) 0.0054(5) -0.0162(5)
C16 0.0161(18) 0.0134(19) 0.019(2) 0.0033(16) 0.0007(15) -0.0062(16)
C17 0.0195(19) 0.020(2) 0.014(2) -0.0041(16) -0.0002(15) -0.0079(17)
C18 0.027(2) 0.025(2) 0.020(2) 0.0004(18) -0.0021(17) -0.0140(19)
C2 0.023(2) 0.036(3) 0.016(2) 0.0036(19) 0.0020(16) -0.013(2)
C3 0.025(2) 0.033(3) 0.020(2) -0.0061(19) 0.0040(17) -0.010(2)
C11 0.0139(19) 0.019(2) 0.026(2) 0.0014(17) -0.0020(16) -0.0062(17)
C4 0.024(2) 0.043(3) 0.018(2) -0.002(2) 0.0014(17) -0.016(2)
C24 0.0175(19) 0.020(2) 0.027(2) 0.0003(18) -0.0001(16) -0.0069(18)
C21 0.034(2) 0.017(2) 0.039(3) -0.001(2) -0.006(2) -0.010(2)
C15 0.025(2) 0.021(2) 0.026(2) -0.0020(18) 0.0017(17) -0.0119(19)
C28 0.021(2) 0.019(2) 0.030(2) -0.0006(18) 0.0028(17) -0.0087(18)
C23 0.0159(18) 0.016(2) 0.024(2) 0.0039(17) -0.0026(15) -0.0089(17)
C22 0.025(2) 0.020(2) 0.026(2) -0.0005(18) -0.0027(17) -0.0114(19)
C20 0.028(2) 0.027(2) 0.033(3) -0.003(2) -0.0039(19) -0.004(2)
C1 0.036(3) 0.035(3) 0.022(2) 0.004(2) 0.0009(19) -0.018(2)
C13 0.032(2) 0.031(3) 0.032(3) 0.010(2) -0.0005(19) -0.019(2)
C14 0.031(2) 0.038(3) 0.022(2) 0.000(2) 0.0036(18) -0.017(2)
C27 0.016(2) 0.025(2) 0.043(3) 0.004(2) -0.0031(18) -0.0087(19)
C26 0.022(2) 0.031(3) 0.046(3) 0.002(2) -0.0118(19) -0.017(2)
C19 0.022(2) 0.033(3) 0.030(2) -0.005(2) -0.0010(18) -0.010(2)
C5 0.028(2) 0.039(3) 0.020(2) 0.003(2) -0.0005(18) -0.008(2)
C25 0.031(2) 0.029(3) 0.032(3) -0.004(2) -0.0045(19) -0.017(2)
C35 0.027(2) 0.035(3) 0.033(3) 0.002(2) 0.002(2) -0.005(2)
C8 0.049(3) 0.036(3) 0.035(3) -0.014(2) 0.006(2) -0.012(3)
C33 0.056(3) 0.040(3) 0.028(3) -0.008(2) -0.004(2) -0.024(3)
C6 0.064(3) 0.042(3) 0.038(3) 0.000(2) 0.012(3) -0.034(3)
C36 0.049(3) 0.035(3) 0.026(3) 0.000(2) 0.001(2) -0.018(2)
C7 0.030(2) 0.074(4) 0.028(3) 0.000(3) 0.005(2) -0.031(3)
C10 0.045(3) 0.043(3) 0.026(3) 0.003(2) -0.005(2) 0.001(3)
C9 0.042(3) 0.078(4) 0.034(3) -0.012(3) -0.003(2) -0.040(3)
C34 0.048(3) 0.040(3) 0.020(2) 0.002(2) -0.004(2) -0.015(3)
C12 0.029(2) 0.020(2) 0.031(2) -0.0006(19) 0.0019(18) -0.0138(19)
O1 0.0413(19) 0.048(2) 0.0290(18) 0.0000(16) -0.0003(15) -0.0197(18)
O2 0.046(2) 0.041(2) 0.0282(18) -0.0006(15) 0.0048(14) -0.0224(17)

loop_
_atom_type_symbol
_atom_type_description
_atom_type_scat_dispersion_real
_atom_type_scat_dispersion_imag
_atom_type_scat_source
C C 0.0033 0.0016 'International Tables Vol C Tables 4.2.6.8 and 6.1.1.4'
H H 0.0000 0.0000 'International Tables Vol C Tables 4.2.6.8 and 6.1.1.4'
Ni Ni 0.3393 1.1124 'International Tables Vol C Tables 4.2.6.8 and 6.1.1.4'
O O 0.0106 0.0060 'International Tables Vol C Tables 4.2.6.8 and 6.1.1.4'
P P 0.1023 0.0942 'International Tables Vol C Tables 4.2.6.8 and 6.1.1.4'
S S 0.1246 0.1234 'International Tables Vol C Tables 4.2.6.8 and 6.1.1.4'

loop_
_geom_angle_atom_site_label_1
_geom_angle_atom_site_label_2
_geom_angle_atom_site_label_3
_geom_angle
_geom_angle_site_symmetry_3
P1 Ni1 S1 91.64(4) .
P1 Ni1 C2 126.50(12) .
P1 Ni1 C3 164.46(11) .
P1 Ni1 C4 148.00(13) .
P1 Ni1 C5 114.96(13) .
C2 Ni1 S1 130.24(13) .
C2 Ni1 C5 65.31(16) .
C3 Ni1 S1 99.14(13) .
C3 Ni1 C2 38.36(16) .
C3 Ni1 C4 40.51(16) .
C3 Ni1 C5 65.56(17) .
C4 Ni1 S1 100.22(13) .
C4 Ni1 C2 65.44(15) .
C4 Ni1 C5 37.59(17) .
C1 Ni1 P1 103.83(13) .
C1 Ni1 S1 164.41(13) .
C1 Ni1 C2 39.59(17) .
C1 Ni1 C3 66.12(18) .
C1 Ni1 C4 65.48(17) .
C1 Ni1 C5 39.53(17) .
C5 Ni1 S1 131.11(13) .
C16 P1 Ni1 107.14(13) .
C16 P1 C23 102.90(17) .
C17 P1 Ni1 112.16(12) .
C17 P1 C16 106.29(17) .
C17 P1 C23 106.05(17) .
C23 P1 Ni1 121.08(13) .
C11 S1 Ni1 104.86(14) .
C11 C16 P1 115.3(3) .
C15 C16 P1 124.1(3) .
C15 C16 C11 120.4(4) .
C18 C17 P1 117.3(3) .
C22 C17 P1 123.6(3) .
C22 C17 C18 118.9(4) .
C19 C18 C17 120.8(4) .
C3 C2 Ni1 69.8(2) .
C3 C2 C1 107.9(4) .
C3 C2 C7 127.1(4) .
C1 C2 Ni1 67.7(2) .
C1 C2 C7 124.9(4) .
C7 C2 Ni1 130.6(3) .
C2 C3 Ni1 71.8(2) .
C2 C3 C4 107.2(4) .
C2 C3 C8 128.3(4) .
C4 C3 Ni1 70.4(2) .
C4 C3 C8 124.4(4) .
C8 C3 Ni1 126.3(3) .
C16 C11 S1 120.8(3) .
C16 C11 C12 117.8(4) .
C12 C11 S1 121.4(3) .
C3 C4 Ni1 69.1(2) .
C3 C4 C9 123.5(4) .
C5 C4 Ni1 72.4(2) .
C5 C4 C3 108.4(4) .
C5 C4 C9 128.1(4) .
C9 C4 Ni1 124.0(3) .
C23 C24 C25 120.6(4) .
C20 C21 C22 120.9(4) .
C14 C15 C16 120.9(4) .
C27 C28 C23 120.9(4) .
C24 C23 P1 123.6(3) .
C24 C23 C28 118.7(3) .
C28 C23 P1 117.2(3) .
C21 C22 C17 119.9(4) .
C21 C20 C19 119.5(4) .
C2 C1 Ni1 72.7(3) .
C2 C1 C5 108.4(4) .
C2 C1 C6 124.6(4) .
C5 C1 Ni1 73.6(3) .
C5 C1 C6 125.9(4) .
C6 C1 Ni1 129.5(3) .
C12 C13 C14 121.0(4) .
C15 C14 C13 118.7(4) .
C26 C27 C28 119.8(4) .
C27 C26 C25 120.2(4) .
C18 C19 C20 120.0(4) .
C4 C5 Ni1 70.0(3) .
C4 C5 C1 107.6(4) .
C4 C5 C10 127.6(4) .
C1 C5 Ni1 66.9(2) .
C1 C5 C10 124.7(4) .
C10 C5 Ni1 126.3(3) .
C24 C25 C26 119.7(4) .
O2 C35 C36 111.4(4) .
O1 C33 C34 112.8(4) 2_556
O1 C36 C35 108.3(4) .
O2 C34 C33 109.3(4) 2_556
C13 C12 C11 121.2(4) .
C36 O1 C33 115.0(4) .
C35 O2 C34 113.1(4) .

loop_
_geom_bond_atom_site_label_1
_geom_bond_atom_site_label_2
_geom_bond_distance
_geom_bond_site_symmetry_2
Ni1 P1 2.1140(11) .
Ni1 S1 2.1798(12) .
Ni1 C2 2.143(4) .
Ni1 C3 2.118(4) .
Ni1 C4 2.135(4) .
Ni1 C1 2.077(4) .
Ni1 C5 2.166(5) .
P1 C16 1.814(4) .
P1 C17 1.812(4) .
P1 C23 1.828(4) .
S1 C11 1.754(4) .
C16 C11 1.399(5) .
C16 C15 1.384(5) .
C17 C18 1.404(5) .
C17 C22 1.391(5) .
C18 C19 1.374(6) .
C2 C3 1.400(6) .
C2 C1 1.431(6) .
C2 C7 1.512(5) .
C3 C4 1.473(6) .
C3 C8 1.502(6) .
C11 C12 1.404(6) .
C4 C5 1.386(7) .
C4 C9 1.506(6) .
C24 C23 1.383(6) .
C24 C25 1.385(5) .
C21 C22 1.385(6) .
C21 C20 1.380(6) .
C15 C14 1.380(6) .
C28 C23 1.388(5) .
C28 C27 1.388(5) .
C20 C19 1.393(6) .
C1 C5 1.437(6) .
C1 C6 1.495(6) .
C13 C14 1.392(6) .
C13 C12 1.357(6) .
C27 C26 1.366(6) .
C26 C25 1.392(6) .
C5 C10 1.501(6) .
C35 C36 1.497(6) .
C35 O2 1.424(6) .
C33 C34 1.490(7) 2_556
C33 O1 1.422(5) .
C36 O1 1.414(5) .
C34 C33 1.490(7) 2_556
C34 O2 1.426(5) .
